data_1550826
loop_
_publ_author_name
'Kielesi\'nski, \/Lukasz'
'Morawski, Olaf W.'
'Sobolewski, Andrzej L.'
'Gryko, Daniel T.'

_publ_section_title
;
 The synthesis and photophysical properties of tris-coumarins.
;
_journal_issue 16
_journal_name_full 'Physical chemistry chemical physics : PCCP'
_journal_page_first 8314
_journal_page_last 8325
_journal_paper_doi 10.1039/c9cp00978g
_journal_volume 21
_journal_year 2019
_chemical_formula_moiety 'C39 H33 N3 O9, C H Cl3'
_chemical_formula_sum 'C40 H34 Cl3 N3 O9'
_chemical_formula_weight 807.05
_chemical_melting_point_gt 573
_chemical_name_systematic Cy-3Amide-7
_space_group_crystal_system triclinic
_space_group_IT_number 2
_space_group_name_Hall '-P 1'
_space_group_name_H-M_alt 'P -1'
_symmetry_space_group_name_Hall '-P 1'
_symmetry_space_group_name_H-M 'P -1'
_atom_sites_solution_hydrogens geom
_atom_sites_solution_primary direct
_atom_sites_solution_secondary difmap
_audit_creation_method SHELXL-2014
_audit_update_record
;
2019-02-15 deposited with the CCDC.    2019-04-01 downloaded from the CCDC.
;
_cell_angle_alpha 81.027(2)
_cell_angle_beta 74.327(2)
_cell_angle_gamma 61.2690(10)
_cell_formula_units_Z 2
_cell_length_a 12.7636(3)
_cell_length_b 13.1274(3)
_cell_length_c 14.2142(3)
_cell_measurement_reflns_used 2175
_cell_measurement_temperature 296(2)
_cell_measurement_theta_max 66.42
_cell_measurement_theta_min 3.23
_cell_volume 2009.81(8)
_computing_cell_refinement 'Bruker SAINT'
_computing_data_collection 'Bruker APEX2'
_computing_data_reduction 'Bruker SAINT'
_computing_molecular_graphics 'Bruker SHELXTL'
_computing_publication_material 'Bruker SHELXTL'
_computing_structure_refinement 'SHELXL-2014 (Sheldrick, 2014)'
_computing_structure_solution 'SHELXL-2014 (Sheldrick, 2014)'
_diffrn_ambient_temperature 296(2)
_diffrn_measured_fraction_theta_full 0.839
_diffrn_measured_fraction_theta_max 0.862
_diffrn_measurement_device_type 'Bruker APEX-II CCD'
_diffrn_measurement_method '\f and \w scans'
_diffrn_radiation_monochromator graphite
_diffrn_radiation_type CuK\a
_diffrn_radiation_wavelength 1.54178
_diffrn_reflns_av_R_equivalents 0.0972
_diffrn_reflns_av_unetI/netI 0.1480
_diffrn_reflns_Laue_measured_fraction_full 0.839
_diffrn_reflns_Laue_measured_fraction_max 0.862
_diffrn_reflns_limit_h_max 14
_diffrn_reflns_limit_h_min -14
_diffrn_reflns_limit_k_max 14
_diffrn_reflns_limit_k_min -14
_diffrn_reflns_limit_l_max 15
_diffrn_reflns_limit_l_min -16
_diffrn_reflns_number 48013
_diffrn_reflns_point_group_measured_fraction_full 0.839
_diffrn_reflns_point_group_measured_fraction_max 0.862
_diffrn_reflns_theta_full 67.679
_diffrn_reflns_theta_max 66.422
_diffrn_reflns_theta_min 3.231
_diffrn_source 'fine-focus sealed tube'
_exptl_absorpt_coefficient_mu 2.547
_exptl_absorpt_correction_T_max 0.9300
_exptl_absorpt_correction_T_min 0.8200
_exptl_absorpt_correction_type numerical
_exptl_absorpt_process_details sadabs
_exptl_crystal_colour colourless
_exptl_crystal_density_diffrn 1.334
_exptl_crystal_density_method 'not measured'
_exptl_crystal_description plate
_exptl_crystal_F_000 836
_exptl_crystal_recrystallization_method 'Re-crystallisation from solvent: hexane/chloroform'
_exptl_crystal_size_max 0.286
_exptl_crystal_size_mid 0.124
_exptl_crystal_size_min 0.102
_refine_diff_density_max 0.679
_refine_diff_density_min -0.516
_refine_diff_density_rms 0.058
_refine_ls_extinction_coef 0.0009(3)
_refine_ls_extinction_expression Fc^*^=kFc[1+0.001xFc^2^\l^3^/sin(2\q)]^-1/4^
_refine_ls_extinction_method SHELXL
_refine_ls_goodness_of_fit_ref 1.009
_refine_ls_hydrogen_treatment constr
_refine_ls_matrix_type full
_refine_ls_number_parameters 503
_refine_ls_number_reflns 6109
_refine_ls_number_restraints 5
_refine_ls_restrained_S_all 1.035
_refine_ls_R_factor_all 0.2579
_refine_ls_R_factor_gt 0.0938
_refine_ls_shift/su_max 0.028
_refine_ls_shift/su_mean 0.002
_refine_ls_structure_factor_coef Fsqd
_refine_ls_weighting_details 'w=1/[\s^2^(Fo^2^)+(0.0881P)^2^+4.2061P] where P=(Fo^2^+2Fc^2^)/3'
_refine_ls_weighting_scheme calc
_refine_ls_wR_factor_gt 0.2177
_refine_ls_wR_factor_ref 0.2875
_reflns_Friedel_coverage 0.000
_reflns_number_gt 2175
_reflns_number_total 6109
_reflns_threshold_expression 'I > 2\s(I)'
_cod_data_source_file c9cp00978g2.cif
_cod_data_source_block LK297_0m
_cod_depositor_comments
;
The following automatic conversions were performed:

'_chemical_melting_point' tag was changed to
'_chemical_melting_point_gt' since the value was specified as 'more
than' ('>') a certain temperature. The value '>573' was changed to
'573' - it should be numeric and without a unit designator.

Automatic conversion script
Id: cif_fix_values 4973 2017-02-22 13:04:09Z antanas 

 Adding full bibliography for 1550826.cif.
;
_cod_database_code 1550826
_shelx_space_group_comment
;
The symmetry employed for this shelxl refinement is uniquely defined
by the following loop, which should always be used as a source of
symmetry information in preference to the above space-group names.
They are only intended as comments.
;
_shelx_estimated_absorpt_t_min 0.530
_shelx_estimated_absorpt_t_max 0.781
_shelxl_version_number 2014-3

loop_
_space_group_symop_operation_xyz
'x, y, z'
'-x, -y, -z'

loop_
_atom_site_label
_atom_site_type_symbol
_atom_site_fract_x
_atom_site_fract_y
_atom_site_fract_z
_atom_site_U_iso_or_equiv
_atom_site_adp_type
_atom_site_occupancy
_atom_site_site_symmetry_order
_atom_site_calc_flag
_atom_site_refinement_flags_posn
_atom_site_refinement_flags_adp
_atom_site_refinement_flags_occupancy
_atom_site_disorder_assembly
_atom_site_disorder_group
Cl1 Cl 0.0169(8) 0.8209(8) 0.4734(7) 0.449(6) Uani 1 1 d D . . . .
Cl2A Cl 0.2252(10) 0.6545(12) 0.4037(8) 0.400(7) Uiso 0.765(12) 1 d D . P A 1
Cl2B Cl 0.1916(14) 0.5732(14) 0.4114(11) 0.170(10) Uiso 0.235(12) 1 d D . P A 2
Cl3A Cl 0.058(2) 0.716(2) 0.3180(14) 0.622(17) Uiso 0.765(12) 1 d D . P A 1
Cl3B Cl 0.0498(14) 0.7346(13) 0.2971(10) 0.135(8) Uiso 0.235(12) 1 d D . P A 2
O1 O 0.4685(4) 0.7526(4) 1.1024(4) 0.0791(16) Uani 1 1 d . . . . .
O2 O 0.4108(5) 0.7592(6) 0.9692(4) 0.108(2) Uani 1 1 d . . . . .
O3A O 0.6015(16) 0.9168(12) 0.7999(9) 0.072(6) Uiso 0.47(4) 1 d . . P B 1
O3B O 0.5620(17) 0.8979(13) 0.7960(9) 0.092(5) Uiso 0.53(4) 1 d . . P B 2
O4 O 0.9551(4) 0.4285(5) 0.9426(4) 0.0694(14) Uani 1 1 d . . . . .
O5 O 1.1086(5) 0.3020(4) 1.0083(4) 0.0811(17) Uani 1 1 d . . . . .
O6 O 1.1188(5) 0.0475(5) 0.9854(4) 0.107(2) Uani 1 1 d . . . . .
O7 O 0.8813(4) 0.4583(5) 1.2984(4) 0.0787(16) Uani 1 1 d . . . . .
O8 O 0.8315(5) 0.6147(5) 1.3737(5) 0.104(2) Uani 1 1 d . . . . .
O9 O 0.5428(5) 0.6480(5) 1.5388(4) 0.0870(17) Uani 1 1 d . . . . .
N1 N 0.6371(6) 0.7169(8) 0.7950(5) 0.086(2) Uani 1 1 d . . . . .
N2 N 1.0152(5) 0.1092(5) 1.1378(5) 0.0707(18) Uani 1 1 d . . . . .
N3 N 0.5394(6) 0.7726(6) 1.4095(5) 0.0750(19) Uani 1 1 d . . . . .
C1 C 0.5301(7) 0.7801(7) 1.1529(7) 0.068(2) Uani 1 1 d . . . . .
C2 C 0.5095(6) 0.7595(6) 1.2518(7) 0.067(2) Uani 1 1 d . . . . .
H2 H 0.4585 0.7263 1.2827 0.081 Uiso 1 1 calc R U . . .
C3 C 0.5658(7) 0.7892(6) 1.3042(6) 0.066(2) Uani 1 1 d . . . . .
C4 C 0.6411(7) 0.8423(7) 1.2613(7) 0.071(2) Uani 1 1 d . . . . .
C5 C 0.6607(7) 0.8583(6) 1.1605(7) 0.074(2) Uani 1 1 d . . . . .
H5 H 0.7135 0.8891 1.1285 0.088 Uiso 1 1 calc R U . . .
C6 C 0.6041(7) 0.8298(6) 1.1060(7) 0.066(2) Uani 1 1 d . . . . .
C7 C 0.6261(6) 0.8405(6) 1.0002(7) 0.075(2) Uani 1 1 d . . . . .
H7 H 0.6793 0.8699 0.9655 0.090 Uiso 1 1 calc R U . . .
C8 C 0.5704(8) 0.8082(7) 0.9517(6) 0.073(2) Uani 1 1 d . . . . .
C9 C 0.4793(8) 0.7728(7) 1.0027(7) 0.081(3) Uani 1 1 d . . . . .
C10 C 0.6989(8) 0.8797(7) 1.3187(7) 0.108(3) Uani 1 1 d . . . . .
H10A H 0.7760 0.8729 1.2795 0.162 Uiso 1 1 calc R U . . .
H10B H 0.7121 0.8310 1.3767 0.162 Uiso 1 1 calc R U . . .
H10C H 0.6455 0.9590 1.3368 0.162 Uiso 1 1 calc R U . . .
C11 C 0.5974(8) 0.8133(10) 0.8440(7) 0.096(3) Uani 1 1 d . . . . .
C12 C 0.6592(10) 0.7215(9) 0.6881(7) 0.119(3) Uani 1 1 d . . . . .
H12A H 0.5970 0.7945 0.6674 0.143 Uiso 1 1 calc R U . . .
H12B H 0.6512 0.6590 0.6675 0.143 Uiso 1 1 calc R U . . .
C13 C 0.7838(12) 0.7112(11) 0.6385(7) 0.151(4) Uani 1 1 d . . . . .
H13A H 0.7924 0.7728 0.6586 0.226 Uiso 1 1 calc R U . . .
H13B H 0.7927 0.7166 0.5689 0.226 Uiso 1 1 calc R U . . .
H13C H 0.8459 0.6376 0.6563 0.226 Uiso 1 1 calc R U . . .
C14 C 0.8461(7) 0.4606(8) 0.9154(5) 0.065(2) Uani 1 1 d . . . . .
C15 C 0.7933(7) 0.5697(7) 0.8732(5) 0.069(2) Uani 1 1 d . . . . .
H15 H 0.8290 0.6187 0.8651 0.083 Uiso 1 1 calc R U . . .
C16 C 0.6872(8) 0.6051(8) 0.8433(6) 0.073(2) Uani 1 1 d . . . . .
C17 C 0.6342(7) 0.5305(10) 0.8526(6) 0.083(3) Uani 1 1 d . . . . .
C18 C 0.6902(8) 0.4229(8) 0.8971(6) 0.084(3) Uani 1 1 d . . . . .
H18 H 0.6543 0.3739 0.9060 0.101 Uiso 1 1 calc R U . . .
C19 C 0.7970(7) 0.3838(8) 0.9293(5) 0.064(2) Uani 1 1 d . . . . .
C20 C 0.8593(8) 0.2736(8) 0.9744(5) 0.073(2) Uani 1 1 d . . . . .
H20 H 0.8263 0.2220 0.9861 0.088 Uiso 1 1 calc R U . . .
C21 C 0.9629(7) 0.2427(7) 1.0002(5) 0.058(2) Uani 1 1 d . . . . .
C22 C 1.0159(8) 0.3216(7) 0.9851(5) 0.065(2) Uani 1 1 d . . . . .
C23 C 0.5184(7) 0.5664(8) 0.8171(7) 0.116(3) Uani 1 1 d . . . . .
H23A H 0.5398 0.5531 0.7484 0.174 Uiso 1 1 calc R U . . .
H23B H 0.4642 0.6474 0.8285 0.174 Uiso 1 1 calc R U . . .
H23C H 0.4783 0.5213 0.8520 0.174 Uiso 1 1 calc R U . . .
C24 C 1.0379(8) 0.1261(8) 1.0403(7) 0.076(2) Uani 1 1 d . . . . .
C25 C 1.0887(9) -0.0039(7) 1.1821(7) 0.106(3) Uani 1 1 d . . . . .
H25A H 1.0346 -0.0230 1.2356 0.127 Uiso 1 1 calc R U . . .
H25B H 1.1244 -0.0630 1.1336 0.127 Uiso 1 1 calc R U . . .
C26 C 1.1851(11) -0.0083(10) 1.2183(10) 0.182(6) Uani 1 1 d . . . . .
H26A H 1.2392 0.0108 1.1661 0.272 Uiso 1 1 calc R U . . .
H26B H 1.2302 -0.0852 1.2439 0.272 Uiso 1 1 calc R U . . .
H26C H 1.1506 0.0465 1.2693 0.272 Uiso 1 1 calc R U . . .
C27 C 0.8528(8) 0.3745(7) 1.2799(5) 0.065(2) Uani 1 1 d . . . . .
C28 C 0.9457(7) 0.2850(7) 1.2212(5) 0.072(2) Uani 1 1 d . . . . .
H28 H 1.0227 0.2813 1.1965 0.086 Uiso 1 1 calc R U . . .
C29 C 0.9197(7) 0.2019(6) 1.2010(5) 0.062(2) Uani 1 1 d . . . . .
C30 C 0.8067(8) 0.2029(7) 1.2379(5) 0.064(2) Uani 1 1 d . . . . .
C31 C 0.7182(7) 0.2937(7) 1.2978(5) 0.064(2) Uani 1 1 d . . . . .
H31 H 0.6424 0.2958 1.3257 0.077 Uiso 1 1 calc R U . . .
C32 C 0.7395(7) 0.3819(7) 1.3173(5) 0.0569(19) Uani 1 1 d . . . . .
C33 C 0.6471(6) 0.4810(7) 1.3745(5) 0.063(2) Uani 1 1 d . . . . .
H33 H 0.5691 0.4874 1.4007 0.075 Uiso 1 1 calc R U . . .
C34 C 0.6724(7) 0.5634(7) 1.3900(5) 0.062(2) Uani 1 1 d . . . . .
C35 C 0.7939(8) 0.5532(8) 1.3565(6) 0.073(2) Uani 1 1 d . . . . .
C36 C 0.7776(7) 0.1123(7) 1.2156(6) 0.092(3) Uani 1 1 d . . . . .
H36A H 0.8190 0.0412 1.2507 0.138 Uiso 1 1 calc R U . . .
H36B H 0.8046 0.0992 1.1467 0.138 Uiso 1 1 calc R U . . .
H36C H 0.6907 0.1387 1.2353 0.138 Uiso 1 1 calc R U . . .
C37 C 0.5788(7) 0.6663(8) 1.4521(7) 0.069(2) Uani 1 1 d . . . . .
C38 C 0.4516(8) 0.8750(7) 1.4696(6) 0.102(3) Uani 1 1 d . . . . .
H38A H 0.4391 0.8471 1.5370 0.122 Uiso 1 1 calc R U . B 1
H38B H 0.4913 0.9231 1.4656 0.122 Uiso 1 1 calc R U . B 1
C39A C 0.339(2) 0.946(3) 1.451(2) 0.120(10) Uiso 0.47(4) 1 d . . P B 1
H39A H 0.3469 0.9886 1.3906 0.180 Uiso 0.47(4) 1 calc R U P B 1
H39B H 0.2888 0.9985 1.5032 0.180 Uiso 0.47(4) 1 calc R U P B 1
H39C H 0.3010 0.8993 1.4457 0.180 Uiso 0.47(4) 1 calc R U P B 1
C39B C 0.3181(15) 0.895(2) 1.4794(14) 0.083(7) Uiso 0.53(4) 1 d . . P B 2
H39D H 0.2986 0.9136 1.4162 0.124 Uiso 0.53(4) 1 calc R U P B 2
H39E H 0.2613 0.9572 1.5225 0.124 Uiso 0.53(4) 1 calc R U P B 2
H39F H 0.3124 0.8249 1.5055 0.124 Uiso 0.53(4) 1 calc R U P B 2
C41 C 0.0577(12) 0.6803(16) 0.4273(11) 0.417(18) Uani 1 1 d D . . . .
H41 H 0.0285 0.6255 0.4636 0.501 Uiso 1 1 calc R U . A 1

loop_
_atom_site_aniso_label
_atom_site_aniso_U_11
_atom_site_aniso_U_22
_atom_site_aniso_U_33
_atom_site_aniso_U_23
_atom_site_aniso_U_13
_atom_site_aniso_U_12
Cl1 0.409(11) 0.339(9) 0.393(10) -0.135(8) 0.110(8) -0.079(8)
O1 0.074(4) 0.094(4) 0.077(4) -0.013(3) -0.013(3) -0.044(3)
O2 0.084(4) 0.152(6) 0.101(5) -0.012(4) -0.032(4) -0.057(4)
O4 0.060(3) 0.067(4) 0.086(4) -0.005(3) -0.025(3) -0.028(3)
O5 0.054(3) 0.079(4) 0.109(4) -0.008(3) -0.033(3) -0.021(3)
O6 0.107(5) 0.076(4) 0.097(4) -0.035(4) 0.009(4) -0.018(4)
O7 0.059(3) 0.077(4) 0.096(4) -0.025(3) 0.000(3) -0.031(3)
O8 0.078(4) 0.093(5) 0.158(6) -0.043(4) -0.014(4) -0.047(4)
O9 0.096(4) 0.096(4) 0.056(4) -0.020(3) 0.002(3) -0.039(3)
N1 0.082(5) 0.098(7) 0.065(5) 0.000(5) -0.033(4) -0.025(5)
N2 0.072(4) 0.047(4) 0.071(5) -0.006(4) -0.007(4) -0.014(4)
N3 0.080(5) 0.059(5) 0.072(5) -0.019(4) -0.007(4) -0.021(4)
C1 0.063(6) 0.061(6) 0.073(7) -0.013(5) -0.007(5) -0.025(5)
C2 0.059(5) 0.067(6) 0.074(6) -0.017(5) -0.003(5) -0.030(4)
C3 0.063(5) 0.049(5) 0.073(6) -0.020(4) -0.004(5) -0.016(4)
C4 0.069(6) 0.060(6) 0.081(7) -0.012(5) -0.011(5) -0.027(5)
C5 0.059(5) 0.059(5) 0.097(7) -0.012(5) -0.006(5) -0.025(4)
C6 0.057(5) 0.055(5) 0.073(6) -0.004(4) -0.006(5) -0.018(4)
C7 0.042(5) 0.064(6) 0.091(7) 0.006(5) -0.012(5) -0.005(4)
C8 0.055(5) 0.078(6) 0.071(7) 0.003(5) -0.019(5) -0.017(5)
C9 0.065(6) 0.093(7) 0.074(7) -0.011(5) -0.012(6) -0.027(5)
C10 0.122(8) 0.097(7) 0.136(8) -0.008(6) -0.036(7) -0.071(6)
C11 0.081(6) 0.090(8) 0.083(8) 0.020(7) -0.033(6) -0.013(6)
C12 0.133(9) 0.142(9) 0.075(7) 0.012(6) -0.050(7) -0.047(7)
C13 0.176(12) 0.196(12) 0.075(7) -0.014(7) -0.007(8) -0.090(10)
C14 0.050(5) 0.082(7) 0.062(5) -0.014(5) -0.016(4) -0.026(5)
C15 0.069(6) 0.072(6) 0.066(5) 0.001(4) -0.019(5) -0.031(5)
C16 0.066(6) 0.083(7) 0.066(6) -0.004(5) -0.033(5) -0.021(5)
C17 0.067(6) 0.103(8) 0.083(6) -0.018(6) -0.028(5) -0.033(6)
C18 0.075(6) 0.092(7) 0.094(7) -0.011(6) -0.028(5) -0.039(5)
C19 0.060(5) 0.076(6) 0.067(5) -0.007(5) -0.019(5) -0.036(5)
C20 0.076(6) 0.082(7) 0.073(6) -0.008(5) -0.017(5) -0.042(5)
C21 0.059(5) 0.055(6) 0.055(5) -0.018(4) -0.005(4) -0.022(5)
C22 0.059(5) 0.063(6) 0.063(5) -0.015(4) -0.013(5) -0.017(5)
C23 0.091(7) 0.144(9) 0.130(8) -0.005(7) -0.063(6) -0.048(6)
C24 0.077(6) 0.070(7) 0.076(7) -0.020(6) -0.008(5) -0.029(5)
C25 0.124(8) 0.052(6) 0.111(8) 0.006(5) -0.028(7) -0.018(6)
C26 0.133(10) 0.144(11) 0.243(16) 0.070(10) -0.096(11) -0.039(9)
C27 0.070(6) 0.067(6) 0.065(5) -0.005(5) -0.012(5) -0.038(5)
C28 0.061(5) 0.067(6) 0.078(6) -0.014(5) -0.003(5) -0.025(5)
C29 0.061(6) 0.049(5) 0.059(5) -0.008(4) -0.008(4) -0.014(4)
C30 0.069(6) 0.063(6) 0.063(5) -0.005(4) -0.010(5) -0.035(5)
C31 0.062(5) 0.076(6) 0.056(5) -0.012(4) -0.006(4) -0.034(5)
C32 0.054(5) 0.066(6) 0.049(5) -0.003(4) -0.007(4) -0.029(4)
C33 0.058(5) 0.074(6) 0.050(5) -0.016(4) -0.001(4) -0.027(5)
C34 0.055(5) 0.072(6) 0.056(5) -0.013(4) -0.003(4) -0.027(5)
C35 0.063(6) 0.067(6) 0.076(6) -0.013(5) -0.005(5) -0.022(5)
C36 0.094(6) 0.077(6) 0.106(7) -0.022(5) -0.008(5) -0.042(5)
C37 0.067(6) 0.078(7) 0.061(6) -0.022(5) -0.007(5) -0.031(5)
C38 0.098(7) 0.085(7) 0.104(7) -0.052(6) 0.004(6) -0.028(6)
C41 0.183(19) 0.58(5) 0.40(4) -0.14(3) 0.21(2) -0.20(3)

loop_
_atom_type_symbol
_atom_type_description
_atom_type_scat_dispersion_real
_atom_type_scat_dispersion_imag
_atom_type_scat_source
C C 0.0181 0.0091 'International Tables Vol C Tables 4.2.6.8 and 6.1.1.4'
H H 0.0000 0.0000 'International Tables Vol C Tables 4.2.6.8 and 6.1.1.4'
N N 0.0311 0.0180 'International Tables Vol C Tables 4.2.6.8 and 6.1.1.4'
O O 0.0492 0.0322 'International Tables Vol C Tables 4.2.6.8 and 6.1.1.4'
Cl Cl 0.3639 0.7018 'International Tables Vol C Tables 4.2.6.8 and 6.1.1.4'

loop_
_geom_angle_atom_site_label_1
_geom_angle_atom_site_label_2
_geom_angle_atom_site_label_3
_geom_angle
C1 O1 C9 121.9(7)
C22 O4 C14 121.3(7)
C27 O7 C35 120.9(6)
C11 N1 C16 119.7(7)
C11 N1 C12 120.4(8)
C16 N1 C12 118.1(8)
C24 N2 C29 120.7(6)
C24 N2 C25 120.3(7)
C29 N2 C25 119.0(7)
C37 N3 C3 121.6(7)
C37 N3 C38 119.4(7)
C3 N3 C38 118.4(7)
C6 C1 C2 121.9(8)
C6 C1 O1 121.3(8)
C2 C1 O1 116.7(8)
C3 C2 C1 118.2(8)
C3 C2 H2 120.9
C1 C2 H2 120.9
C2 C3 C4 123.0(8)
C2 C3 N3 118.2(8)
C4 C3 N3 118.6(8)
C5 C4 C3 115.9(8)
C5 C4 C10 120.7(9)
C3 C4 C10 123.4(8)
C4 C5 C6 122.1(8)
C4 C5 H5 119.0
C6 C5 H5 119.0
C1 C6 C5 118.8(8)
C1 C6 C7 117.2(8)
C5 C6 C7 123.8(9)
C8 C7 C6 120.6(8)
C8 C7 H7 119.7
C6 C7 H7 119.7
C7 C8 C9 121.3(8)
C7 C8 C11 120.8(9)
C9 C8 C11 117.9(9)
O2 C9 O1 115.9(9)
O2 C9 C8 127.6(9)
O1 C9 C8 116.5(8)
C4 C10 H10A 109.5
C4 C10 H10B 109.5
H10A C10 H10B 109.5
C4 C10 H10C 109.5
H10A C10 H10C 109.5
H10B C10 H10C 109.5
O3B C11 N1 112.9(12)
O3B C11 C8 125.0(12)
N1 C11 C8 119.7(9)
N1 C12 C13 112.9(8)
N1 C12 H12A 109.0
C13 C12 H12A 109.0
N1 C12 H12B 109.0
C13 C12 H12B 109.0
H12A C12 H12B 107.8
C12 C13 H13A 109.5
C12 C13 H13B 109.5
H13A C13 H13B 109.5
C12 C13 H13C 109.5
H13A C13 H13C 109.5
H13B C13 H13C 109.5
C15 C14 C19 123.1(8)
C15 C14 O4 116.3(8)
C19 C14 O4 120.5(8)
C16 C15 C14 118.8(8)
C16 C15 H15 120.6
C14 C15 H15 120.6
C15 C16 C17 121.1(8)
C15 C16 N1 117.9(9)
C17 C16 N1 120.8(8)
C18 C17 C16 117.3(8)
C18 C17 C23 120.6(9)
C16 C17 C23 122.1(9)
C17 C18 C19 123.5(8)
C17 C18 H18 118.2
C19 C18 H18 118.2
C14 C19 C18 116.0(8)
C14 C19 C20 118.0(8)
C18 C19 C20 125.9(9)
C21 C20 C19 121.6(8)
C21 C20 H20 119.2
C19 C20 H20 119.2
C20 C21 C22 120.9(8)
C20 C21 C24 124.6(8)
C22 C21 C24 114.4(7)
O5 C22 O4 116.8(8)
O5 C22 C21 125.6(8)
O4 C22 C21 117.6(7)
C17 C23 H23A 109.5
C17 C23 H23B 109.5
H23A C23 H23B 109.5
C17 C23 H23C 109.5
H23A C23 H23C 109.5
H23B C23 H23C 109.5
O6 C24 N2 121.4(8)
O6 C24 C21 120.8(8)
N2 C24 C21 117.8(7)
C26 C25 N2 114.5(8)
C26 C25 H25A 108.6
N2 C25 H25A 108.6
C26 C25 H25B 108.6
N2 C25 H25B 108.6
H25A C25 H25B 107.6
C25 C26 H26A 109.5
C25 C26 H26B 109.5
H26A C26 H26B 109.5
C25 C26 H26C 109.5
H26A C26 H26C 109.5
H26B C26 H26C 109.5
C32 C27 O7 121.3(7)
C32 C27 C28 122.6(8)
O7 C27 C28 116.1(8)
C29 C28 C27 117.3(7)
C29 C28 H28 121.3
C27 C28 H28 121.3
C28 C29 C30 123.1(7)
C28 C29 N2 117.9(7)
C30 C29 N2 119.0(7)
C29 C30 C31 116.7(7)
C29 C30 C36 123.3(7)
C31 C30 C36 120.0(8)
C32 C31 C30 121.9(7)
C32 C31 H31 119.0
C30 C31 H31 119.0
C27 C32 C31 118.2(7)
C27 C32 C33 118.6(8)
C31 C32 C33 123.2(8)
C34 C33 C32 120.5(7)
C34 C33 H33 119.7
C32 C33 H33 119.7
C33 C34 C35 121.6(7)
C33 C34 C37 121.8(7)
C35 C34 C37 116.3(7)
O8 C35 O7 115.0(8)
O8 C35 C34 128.2(8)
O7 C35 C34 116.8(8)
C30 C36 H36A 109.5
C30 C36 H36B 109.5
H36A C36 H36B 109.5
C30 C36 H36C 109.5
H36A C36 H36C 109.5
H36B C36 H36C 109.5
O9 C37 N3 123.4(8)
O9 C37 C34 118.1(8)
N3 C37 C34 118.5(8)
C39A C38 N3 120.5(13)
N3 C38 C39B 109.3(9)
C39A C38 H38A 107.2
N3 C38 H38A 107.2
C39A C38 H38B 107.2
N3 C38 H38B 107.2
H38A C38 H38B 106.8
C38 C39A H39A 109.5
C38 C39A H39B 109.5
H39A C39A H39B 109.5
C38 C39A H39C 109.5
H39A C39A H39C 109.5
H39B C39A H39C 109.5
C38 C39B H39D 109.5
C38 C39B H39E 109.5
H39D C39B H39E 109.5
C38 C39B H39F 109.5
H39D C39B H39F 109.5
H39E C39B H39F 109.5
Cl2B C41 Cl3B 101.0(10)
Cl3A C41 Cl1 99.3(14)
Cl2B C41 Cl1 124.1(12)
Cl3B C41 Cl1 95.5(10)
Cl3A C41 Cl2A 89.9(11)
Cl1 C41 Cl2A 84.9(9)
Cl3A C41 H41 124.0
Cl1 C41 H41 124.1
Cl2A C41 H41 124.1

loop_
_geom_bond_atom_site_label_1
_geom_bond_atom_site_label_2
_geom_bond_distance
Cl1 C41 1.838(17)
Cl2A C41 1.936(14)
Cl2B C41 1.590(15)
Cl3A C41 1.551(18)
Cl3B C41 1.888(18)
O1 C1 1.387(8)
O1 C9 1.383(9)
O2 C9 1.194(9)
O3B C11 1.163(13)
O4 C22 1.371(8)
O4 C14 1.392(8)
O5 C22 1.212(8)
O6 C24 1.238(8)
O7 C27 1.393(8)
O7 C35 1.402(8)
O8 C35 1.201(9)
O9 C37 1.223(9)
N1 C11 1.345(10)
N1 C16 1.434(10)
N1 C12 1.466(10)
N2 C24 1.342(9)
N2 C29 1.448(8)
N2 C25 1.473(9)
N3 C37 1.339(9)
N3 C3 1.448(9)
N3 C38 1.478(9)
C1 C6 1.370(10)
C1 C2 1.367(10)
C2 C3 1.369(9)
C2 H2 0.9300
C3 C4 1.405(10)
C4 C5 1.387(10)
C4 C10 1.499(10)
C5 C6 1.384(10)
C5 H5 0.9300
C6 C7 1.452(10)
C7 C8 1.343(10)
C7 H7 0.9300
C8 C9 1.433(11)
C8 C11 1.474(11)
C10 H10A 0.9600
C10 H10B 0.9600
C10 H10C 0.9600
C12 C13 1.504(12)
C12 H12A 0.9700
C12 H12B 0.9700
C13 H13A 0.9600
C13 H13B 0.9600
C13 H13C 0.9600
C14 C15 1.374(9)
C14 C19 1.388(9)
C15 C16 1.369(9)
C15 H15 0.9300
C16 C17 1.407(11)
C17 C18 1.379(11)
C17 C23 1.523(10)
C18 C19 1.387(10)
C18 H18 0.9300
C19 C20 1.420(10)
C20 C21 1.322(9)
C20 H20 0.9300
C21 C22 1.450(10)
C21 C24 1.483(10)
C23 H23A 0.9600
C23 H23B 0.9600
C23 H23C 0.9600
C25 C26 1.431(12)
C25 H25A 0.9700
C25 H25B 0.9700
C26 H26A 0.9600
C26 H26B 0.9600
C26 H26C 0.9600
C27 C32 1.360(9)
C27 C28 1.383(9)
C28 C29 1.372(9)
C28 H28 0.9300
C29 C30 1.390(9)
C30 C31 1.387(9)
C30 C36 1.502(9)
C31 C32 1.390(9)
C31 H31 0.9300
C32 C33 1.443(9)
C33 C34 1.331(9)
C33 H33 0.9300
C34 C35 1.439(10)
C34 C37 1.511(10)
C36 H36A 0.9600
C36 H36B 0.9600
C36 H36C 0.9600
C38 C39A 1.36(2)
C38 C39B 1.57(2)
C38 H38A 0.9700
C38 H38B 0.9700
C39A H39A 0.9600
C39A H39B 0.9600
C39A H39C 0.9600
C39B H39D 0.9600
C39B H39E 0.9600
C39B H39F 0.9600
C41 H41 0.9800

loop_
_geom_hbond_atom_site_label_D
_geom_hbond_atom_site_label_H
_geom_hbond_atom_site_label_A
_geom_hbond_distance_DH
_geom_hbond_distance_HA
_geom_hbond_distance_DA
_geom_hbond_angle_DHA
_geom_hbond_site_symmetry_A
C28 H28 O5 0.93 2.63 3.220(9) 122.1 .
C12 H12B O9 0.97 2.63 3.371(11) 133.2 1_554

loop_
_geom_torsion_atom_site_label_1
_geom_torsion_atom_site_label_2
_geom_torsion_atom_site_label_3
_geom_torsion_atom_site_label_4
_geom_torsion
C9 O1 C1 C6 0.5(10)
C9 O1 C1 C2 178.1(7)
C6 C1 C2 C3 -0.5(11)
O1 C1 C2 C3 -178.0(6)
C1 C2 C3 C4 1.6(11)
C1 C2 C3 N3 177.1(6)
C37 N3 C3 C2 69.6(9)
C38 N3 C3 C2 -101.1(8)
C37 N3 C3 C4 -114.8(8)
C38 N3 C3 C4 74.6(9)
C2 C3 C4 C5 -3.1(11)
N3 C3 C4 C5 -178.5(6)
C2 C3 C4 C10 177.3(7)
N3 C3 C4 C10 1.9(11)
C3 C4 C5 C6 3.5(10)
C10 C4 C5 C6 -176.9(7)
C2 C1 C6 C5 0.9(11)
O1 C1 C6 C5 178.3(6)
C2 C1 C6 C7 176.0(7)
O1 C1 C6 C7 -6.7(10)
C4 C5 C6 C1 -2.6(11)
C4 C5 C6 C7 -177.3(7)
C1 C6 C7 C8 3.4(10)
C5 C6 C7 C8 178.2(7)
C6 C7 C8 C9 5.9(11)
C6 C7 C8 C11 -176.8(7)
C1 O1 C9 O2 -171.0(7)
C1 O1 C9 C8 8.5(10)
C7 C8 C9 O2 167.7(8)
C11 C8 C9 O2 -9.6(13)
C7 C8 C9 O1 -11.7(11)
C11 C8 C9 O1 170.9(7)
C16 N1 C11 O3B 178.1(14)
C12 N1 C11 O3B 13.9(17)
C16 N1 C11 C8 -18.5(12)
C12 N1 C11 C8 177.3(8)
C7 C8 C11 O3B -75.0(19)
C9 C8 C11 O3B 102.3(19)
C7 C8 C11 N1 123.7(9)
C9 C8 C11 N1 -59.0(10)
C11 N1 C12 C13 83.8(11)
C16 N1 C12 C13 -80.7(11)
C22 O4 C14 C15 -179.8(6)
C22 O4 C14 C19 -1.1(10)
C19 C14 C15 C16 0.1(11)
O4 C14 C15 C16 178.7(6)
C14 C15 C16 C17 -1.9(11)
C14 C15 C16 N1 -176.9(7)
C11 N1 C16 C15 -64.2(10)
C12 N1 C16 C15 100.4(9)
C11 N1 C16 C17 120.7(9)
C12 N1 C16 C17 -74.7(10)
C15 C16 C17 C18 3.0(12)
N1 C16 C17 C18 177.9(7)
C15 C16 C17 C23 -178.1(7)
N1 C16 C17 C23 -3.2(12)
C16 C17 C18 C19 -2.5(12)
C23 C17 C18 C19 178.6(7)
C15 C14 C19 C18 0.4(11)
O4 C14 C19 C18 -178.1(6)
C15 C14 C19 C20 -179.5(7)
O4 C14 C19 C20 1.9(10)
C17 C18 C19 C14 0.8(11)
C17 C18 C19 C20 -179.2(8)
C14 C19 C20 C21 -2.0(11)
C18 C19 C20 C21 178.0(7)
C19 C20 C21 C22 1.3(11)
C19 C20 C21 C24 -174.9(7)
C14 O4 C22 O5 -178.4(6)
C14 O4 C22 C21 0.4(9)
C20 C21 C22 O5 178.2(7)
C24 C21 C22 O5 -5.2(10)
C20 C21 C22 O4 -0.5(10)
C24 C21 C22 O4 176.1(6)
C29 N2 C24 O6 -179.6(7)
C25 N2 C24 O6 1.3(12)
C29 N2 C24 C21 0.6(11)
C25 N2 C24 C21 -178.5(7)
C20 C21 C24 O6 89.0(10)
C22 C21 C24 O6 -87.5(9)
C20 C21 C24 N2 -91.2(9)
C22 C21 C24 N2 92.3(8)
C24 N2 C25 C26 99.0(11)
C29 N2 C25 C26 -80.2(11)
C35 O7 C27 C32 0.1(10)
C35 O7 C27 C28 179.7(6)
C32 C27 C28 C29 0.2(11)
O7 C27 C28 C29 -179.3(6)
C27 C28 C29 C30 -1.3(11)
C27 C28 C29 N2 178.6(6)
C24 N2 C29 C28 -80.1(9)
C25 N2 C29 C28 99.0(9)
C24 N2 C29 C30 99.7(9)
C25 N2 C29 C30 -81.2(9)
C28 C29 C30 C31 0.1(11)
N2 C29 C30 C31 -179.8(6)
C28 C29 C30 C36 179.8(7)
N2 C29 C30 C36 -0.1(11)
C29 C30 C31 C32 2.2(10)
C36 C30 C31 C32 -177.5(7)
O7 C27 C32 C31 -178.5(6)
C28 C27 C32 C31 1.9(11)
O7 C27 C32 C33 2.0(10)
C28 C27 C32 C33 -177.5(7)
C30 C31 C32 C27 -3.2(10)
C30 C31 C32 C33 176.2(6)
C27 C32 C33 C34 0.1(10)
C31 C32 C33 C34 -179.3(7)
C32 C33 C34 C35 -4.3(11)
C32 C33 C34 C37 -178.1(7)
C27 O7 C35 O8 174.4(7)
C27 O7 C35 C34 -4.1(10)
C33 C34 C35 O8 -172.0(8)
C37 C34 C35 O8 2.0(13)
C33 C34 C35 O7 6.3(11)
C37 C34 C35 O7 -179.6(7)
C3 N3 C37 O9 -168.0(7)
C38 N3 C37 O9 2.5(12)
C3 N3 C37 C34 11.8(11)
C38 N3 C37 C34 -177.6(7)
C33 C34 C37 O9 63.9(10)
C35 C34 C37 O9 -110.2(8)
C33 C34 C37 N3 -116.0(9)
C35 C34 C37 N3 69.9(9)
C37 N3 C38 C39A -119(2)
C3 N3 C38 C39A 52(2)
C37 N3 C38 C39B -85.1(13)
C3 N3 C38 C39B 85.8(13)
